data_7043083
loop_
_publ_author_name
'Huang, Xing-Cai'
'Zhao, Xin-Hua'
'Shao, Dong'
'Wang, Xin-Yi'

_publ_section_title
;
 Syntheses, structures, and magnetic properties of a family of end-on
 azido-bridged CuII--LnIII complexes
;
_journal_name_full 'Dalton Trans.'
_journal_paper_doi 10.1039/C7DT01167A
_journal_year 2017
_chemical_formula_sum 'C43 H52 Cu2 La2 N22 O9'
_chemical_formula_weight 1425.97
_chemical_name_common CuLavaldmpnN3
_chemical_name_systematic
; 
 ? 
;
_space_group_IT_number 2
_symmetry_cell_setting triclinic
_symmetry_space_group_name_Hall '-P 1'
_symmetry_space_group_name_H-M 'P -1'
_atom_sites_solution_hydrogens geom
_atom_sites_solution_primary direct
_atom_sites_solution_secondary difmap
_audit_creation_method SHELXL-97
_audit_update_record
;
2015-04-21 deposited with the CCDC.
2017-05-05 downloaded from the CCDC.
;
_cell_angle_alpha 76.529(3)
_cell_angle_beta 87.164(4)
_cell_angle_gamma 64.664(3)
_cell_formula_units_Z 2
_cell_length_a 12.347(3)
_cell_length_b 12.658(3)
_cell_length_c 19.676(4)
_cell_measurement_reflns_used 4278
_cell_measurement_temperature 293(2)
_cell_measurement_theta_max 25.78
_cell_measurement_theta_min 2.33
_cell_volume 2698.5(11)
_computing_cell_refinement 'Bruker SAINT'
_computing_data_collection 'Bruker ApexII'
_computing_data_reduction 'Bruker SAINT'
_computing_molecular_graphics Diamond
_computing_publication_material 'SHELXL-97 (Sheldrick, 2008)'
_computing_structure_refinement 'SHELXL-97 (Sheldrick, 2008)'
_computing_structure_solution 'SHELXS-97 (Sheldrick, 2008)'
_diffrn_ambient_temperature 293(2)
_diffrn_measured_fraction_theta_full 0.987
_diffrn_measured_fraction_theta_max 0.987
_diffrn_measurement_device_type 'Bruker ApexII'
_diffrn_measurement_method 'phi and omega scans'
_diffrn_radiation_monochromator graphite
_diffrn_radiation_source 'fine-focus sealed tube'
_diffrn_radiation_type MoK\a
_diffrn_radiation_wavelength 0.71073
_diffrn_reflns_av_R_equivalents 0.0296
_diffrn_reflns_av_sigmaI/netI 0.0632
_diffrn_reflns_limit_h_max 13
_diffrn_reflns_limit_h_min -16
_diffrn_reflns_limit_k_max 16
_diffrn_reflns_limit_k_min -15
_diffrn_reflns_limit_l_max 25
_diffrn_reflns_limit_l_min -25
_diffrn_reflns_number 18645
_diffrn_reflns_theta_full 27.62
_diffrn_reflns_theta_max 27.62
_diffrn_reflns_theta_min 1.83
_exptl_absorpt_coefficient_mu 2.402
_exptl_absorpt_correction_T_max 0.8893
_exptl_absorpt_correction_T_min 0.5528
_exptl_absorpt_correction_type multi-scan
_exptl_absorpt_process_details 'SADABS: Bruker, 2000'
_exptl_crystal_colour 'dark green'
_exptl_crystal_density_diffrn 1.755
_exptl_crystal_density_method 'not measured'
_exptl_crystal_description plate
_exptl_crystal_F_000 1416
_exptl_crystal_preparation 'Magnetic properties'
_exptl_crystal_size_max 0.28
_exptl_crystal_size_mid 0.18
_exptl_crystal_size_min 0.05
_refine_diff_density_max 1.050
_refine_diff_density_min -1.165
_refine_diff_density_rms 0.113
_refine_ls_extinction_method none
_refine_ls_goodness_of_fit_ref 1.019
_refine_ls_hydrogen_treatment constr
_refine_ls_matrix_type full
_refine_ls_number_parameters 682
_refine_ls_number_reflns 12394
_refine_ls_number_restraints 0
_refine_ls_restrained_S_all 1.019
_refine_ls_R_factor_all 0.0644
_refine_ls_R_factor_gt 0.0411
_refine_ls_shift/su_max 0.001
_refine_ls_shift/su_mean 0.000
_refine_ls_structure_factor_coef Fsqd
_refine_ls_weighting_details 'calc w=1/[\s^2^(Fo^2^)+(0.0359P)^2^+0.0000P] where P=(Fo^2^+2Fc^2^)/3'
_refine_ls_weighting_scheme calc
_refine_ls_wR_factor_gt 0.0816
_refine_ls_wR_factor_ref 0.0905
_reflns_number_gt 9174
_reflns_number_total 12394
_reflns_threshold_expression >2sigma(I)
_cod_data_source_file c7dt01167a2.cif
_cod_data_source_block 1-CuLavaldmpnN3
_cod_depositor_comments
;
The following automatic conversions were performed:

'_symmetry_cell_setting' value 'Triclinic' changed to 'triclinic'
according to
/home/data/users/saulius/crontab/automatic-downloads/rss-feeds/RSC/lib/dictionaries/cif_core.dic
dictionary named 'cif_core.dic' version 2.4.2 from 2011-04-26.

'_exptl_absorpt_correction_type' value 'Multi-Scan' changed to
'multi-scan' according to
/home/data/users/saulius/crontab/automatic-downloads/rss-feeds/RSC/lib/dictionaries/cif_core.dic
dictionary named 'cif_core.dic' version 2.4.2 from 2011-04-26.

Automatic conversion script
Id: cif_fix_values 4973 2017-02-22 13:04:09Z antanas 
;
_cod_original_cell_volume 2698.5(10)
_cod_original_sg_symbol_H-M 'P-1 '
_cod_database_code 7043083

loop_
_symmetry_equiv_pos_as_xyz
'x, y, z'
'-x, -y, -z'

loop_
_atom_site_label
_atom_site_type_symbol
_atom_site_fract_x
_atom_site_fract_y
_atom_site_fract_z
_atom_site_U_iso_or_equiv
_atom_site_adp_type
_atom_site_occupancy
_atom_site_symmetry_multiplicity
_atom_site_calc_flag
_atom_site_refinement_flags
La1 La 0.47856(2) 0.45274(2) 0.229128(13) 0.02846(7) Uani 1 1 d .
La2 La 0.13806(2) 0.50082(2) 0.281276(12) 0.02558(7) Uani 1 1 d .
Cu1 Cu 0.50314(5) 0.69365(5) 0.28429(3) 0.03486(14) Uani 1 1 d .
Cu2 Cu 0.06134(5) 0.32310(4) 0.19134(3) 0.03088(13) Uani 1 1 d .
C1 C 0.4443(4) 0.7380(4) 0.1370(2) 0.0371(11) Uani 1 1 d .
C2 C 0.4112(5) 0.7040(4) 0.0804(2) 0.0433(12) Uani 1 1 d .
C3 C 0.3787(5) 0.7801(5) 0.0150(3) 0.0605(15) Uani 1 1 d .
H3 H 0.3586 0.7557 -0.0217 0.073 Uiso 1 1 calc R
C4 C 0.3761(6) 0.8940(5) 0.0039(3) 0.0709(18) Uani 1 1 d .
H4 H 0.3527 0.9464 -0.0401 0.085 Uiso 1 1 calc R
C5 C 0.4077(6) 0.9291(5) 0.0573(3) 0.0607(16) Uani 1 1 d .
H5 H 0.4068 1.0049 0.0491 0.073 Uiso 1 1 calc R
C6 C 0.4415(5) 0.8533(4) 0.1240(2) 0.0418(12) Uani 1 1 d .
C7 C 0.4864(5) 0.8934(5) 0.1746(3) 0.0501(13) Uani 1 1 d .
H7 H 0.4929 0.9655 0.1590 0.060 Uiso 1 1 calc R
C8 C 0.5809(5) 0.8808(5) 0.2808(3) 0.0532(14) Uani 1 1 d .
H8A H 0.5961 0.9449 0.2507 0.064 Uiso 1 1 calc R
H8B H 0.6580 0.8148 0.2985 0.064 Uiso 1 1 calc R
C9 C 0.5121(5) 0.9264(4) 0.3429(3) 0.0424(12) Uani 1 1 d .
C10 C 0.4212(5) 1.0566(4) 0.3176(3) 0.0662(17) Uani 1 1 d .
H10A H 0.3743 1.0835 0.3558 0.099 Uiso 1 1 calc R
H10B H 0.3693 1.0628 0.2807 0.099 Uiso 1 1 calc R
H10C H 0.4626 1.1058 0.3005 0.099 Uiso 1 1 calc R
C11 C 0.6058(6) 0.9165(5) 0.3944(3) 0.0679(17) Uani 1 1 d .
H11A H 0.6496 0.9603 0.3713 0.102 Uiso 1 1 calc R
H11B H 0.6602 0.8335 0.4114 0.102 Uiso 1 1 calc R
H11C H 0.5667 0.9495 0.4329 0.102 Uiso 1 1 calc R
C12 C 0.4442(5) 0.8525(4) 0.3779(3) 0.0474(13) Uani 1 1 d .
H12A H 0.4334 0.8584 0.4262 0.057 Uiso 1 1 calc R
H12B H 0.3652 0.8869 0.3545 0.057 Uiso 1 1 calc R
C13 C 0.5455(4) 0.6429(4) 0.4331(2) 0.0385(11) Uani 1 1 d .
H13 H 0.5358 0.6680 0.4747 0.046 Uiso 1 1 calc R
C14 C 0.6034(4) 0.5152(4) 0.4375(2) 0.0335(10) Uani 1 1 d .
C15 C 0.6689(4) 0.4398(5) 0.5006(2) 0.0431(12) Uani 1 1 d .
H15 H 0.6711 0.4729 0.5377 0.052 Uiso 1 1 calc R
C16 C 0.7292(5) 0.3184(5) 0.5073(3) 0.0551(14) Uani 1 1 d .
H16 H 0.7732 0.2698 0.5488 0.066 Uiso 1 1 calc R
C17 C 0.7257(5) 0.2671(4) 0.4530(3) 0.0497(13) Uani 1 1 d .
H17 H 0.7679 0.1846 0.4577 0.060 Uiso 1 1 calc R
C18 C 0.6586(4) 0.3397(4) 0.3917(2) 0.0361(10) Uani 1 1 d .
C19 C 0.5965(4) 0.4644(4) 0.3831(2) 0.0292(9) Uani 1 1 d .
C20 C 0.3625(7) 0.5570(6) 0.0474(3) 0.092(3) Uani 1 1 d .
H20A H 0.2771 0.6037 0.0449 0.139 Uiso 1 1 calc R
H20B H 0.3808 0.4731 0.0618 0.139 Uiso 1 1 calc R
H20C H 0.3928 0.5733 0.0021 0.139 Uiso 1 1 calc R
C21 C 0.7319(6) 0.1767(5) 0.3338(3) 0.0706(18) Uani 1 1 d .
H21A H 0.8122 0.1665 0.3419 0.106 Uiso 1 1 calc R
H21B H 0.7246 0.1611 0.2892 0.106 Uiso 1 1 calc R
H21C H 0.7145 0.1217 0.3700 0.106 Uiso 1 1 calc R
C22 C -0.0611(4) 0.5819(4) 0.1420(2) 0.0310(10) Uani 1 1 d .
C23 C -0.0956(4) 0.6976(4) 0.1536(2) 0.0337(10) Uani 1 1 d .
C24 C -0.1997(5) 0.7936(4) 0.1222(3) 0.0462(12) Uani 1 1 d .
H24 H -0.2231 0.8684 0.1322 0.055 Uiso 1 1 calc R
C25 C -0.2686(5) 0.7779(5) 0.0762(3) 0.0520(14) Uani 1 1 d .
H25 H -0.3393 0.8425 0.0557 0.062 Uiso 1 1 calc R
C26 C -0.2352(5) 0.6694(5) 0.0602(3) 0.0513(14) Uani 1 1 d .
H26 H -0.2817 0.6611 0.0278 0.062 Uiso 1 1 calc R
C27 C -0.1303(4) 0.5700(4) 0.0925(2) 0.0380(11) Uani 1 1 d .
C28 C -0.0931(5) 0.4607(5) 0.0689(2) 0.0466(13) Uani 1 1 d .
H28 H -0.1340 0.4662 0.0288 0.056 Uiso 1 1 calc R
C29 C 0.0221(6) 0.2642(5) 0.0573(3) 0.0580(16) Uani 1 1 d .
H29A H 0.1002 0.2501 0.0389 0.070 Uiso 1 1 calc R
H29B H -0.0353 0.2936 0.0177 0.070 Uiso 1 1 calc R
C30 C 0.0270(5) 0.1445(5) 0.0995(3) 0.0501(14) Uani 1 1 d .
C31 C 0.0558(6) 0.0621(6) 0.0484(3) 0.082(2) Uani 1 1 d .
H31A H 0.1276 0.0578 0.0255 0.123 Uiso 1 1 calc R
H31B H -0.0096 0.0939 0.0140 0.123 Uiso 1 1 calc R
H31C H 0.0676 -0.0170 0.0738 0.123 Uiso 1 1 calc R
C32 C -0.0930(6) 0.1617(5) 0.1301(3) 0.0736(19) Uani 1 1 d .
H32A H -0.0878 0.0858 0.1572 0.110 Uiso 1 1 calc R
H32B H -0.1537 0.1927 0.0928 0.110 Uiso 1 1 calc R
H32C H -0.1136 0.2173 0.1596 0.110 Uiso 1 1 calc R
C33 C 0.1267(5) 0.0871(5) 0.1559(3) 0.0583(15) Uani 1 1 d .
H33A H 0.1378 0.0052 0.1758 0.070 Uiso 1 1 calc R
H33B H 0.2005 0.0832 0.1347 0.070 Uiso 1 1 calc R
C34 C 0.1100(5) 0.0886(4) 0.2748(3) 0.0469(13) Uani 1 1 d .
H34 H 0.1170 0.0111 0.2796 0.056 Uiso 1 1 calc R
C35 C 0.1040(4) 0.1285(4) 0.3383(3) 0.0389(11) Uani 1 1 d .
C36 C 0.0920(5) 0.0547(4) 0.4015(3) 0.0556(15) Uani 1 1 d .
H36 H 0.0823 -0.0137 0.4002 0.067 Uiso 1 1 calc R
C37 C 0.0943(6) 0.0820(5) 0.4636(3) 0.0645(17) Uani 1 1 d .
H37 H 0.0838 0.0338 0.5045 0.077 Uiso 1 1 calc R
C38 C 0.1124(5) 0.1827(5) 0.4664(3) 0.0509(14) Uani 1 1 d .
H38 H 0.1169 0.2002 0.5092 0.061 Uiso 1 1 calc R
C39 C 0.1234(4) 0.2556(4) 0.4055(2) 0.0346(10) Uani 1 1 d .
C40 C 0.1187(4) 0.2319(4) 0.3400(2) 0.0303(9) Uani 1 1 d .
C41 C -0.0370(5) 0.8228(4) 0.2029(3) 0.0607(16) Uani 1 1 d .
H41A H -0.0426 0.8716 0.1566 0.091 Uiso 1 1 calc R
H41B H 0.0288 0.8175 0.2296 0.091 Uiso 1 1 calc R
H41C H -0.1103 0.8584 0.2254 0.091 Uiso 1 1 calc R
C42 C 0.1502(5) 0.3835(5) 0.4696(2) 0.0523(14) Uani 1 1 d .
H42A H 0.0789 0.3921 0.4942 0.079 Uiso 1 1 calc R
H42B H 0.1594 0.4569 0.4619 0.079 Uiso 1 1 calc R
H42C H 0.2187 0.3190 0.4970 0.079 Uiso 1 1 calc R
C43 C -0.1504(6) 0.5497(6) 0.3631(3) 0.081(2) Uani 1 1 d .
H43A H -0.1360 0.4766 0.3973 0.122 Uiso 1 1 calc R
H43B H -0.2329 0.5883 0.3460 0.122 Uiso 1 1 calc R
H43C H -0.1332 0.6024 0.3842 0.122 Uiso 1 1 calc R
N1 N 0.5177(4) 0.8393(3) 0.2385(2) 0.0427(10) Uani 1 1 d .
N2 N 0.5064(4) 0.7244(3) 0.3761(2) 0.0382(9) Uani 1 1 d .
N3 N -0.0110(4) 0.3576(4) 0.09638(19) 0.0396(9) Uani 1 1 d .
N4 N 0.1068(4) 0.1491(3) 0.2124(2) 0.0400(9) Uani 1 1 d .
N5 N 0.2599(3) 0.6269(3) 0.2415(2) 0.0418(10) Uani 1 1 d .
N6 N 0.2609(3) 0.7060(3) 0.2645(2) 0.0406(10) Uani 1 1 d .
N7 N 0.2659(4) 0.7814(4) 0.2860(3) 0.0579(13) Uani 1 1 d .
N8 N 0.3647(3) 0.3849(3) 0.3369(2) 0.0410(10) Uani 1 1 d .
N9 N 0.4049(4) 0.3080(4) 0.3830(2) 0.0428(10) Uani 1 1 d .
N10 N 0.4474(5) 0.2268(4) 0.4331(2) 0.0691(14) Uani 1 1 d .
N11 N 0.2961(4) 0.4235(4) 0.1889(2) 0.0590(5) Uani 1 1 d .
N12 N 0.2914(4) 0.3529(4) 0.1597(2) 0.0590(5) Uani 1 1 d .
N13 N 0.2833(4) 0.2866(4) 0.1307(2) 0.0590(5) Uani 1 1 d .
N14 N 0.5580(4) 0.2690(4) 0.1825(2) 0.0590(5) Uani 1 1 d .
N15 N 0.6122(4) 0.1736(4) 0.1746(2) 0.0590(5) Uani 1 1 d .
N16 N 0.6682(4) 0.0782(4) 0.1663(2) 0.0590(5) Uani 1 1 d .
N17 N 0.0721(4) 0.6425(4) 0.3622(2) 0.0485(11) Uani 1 1 d .
N18 N 0.0262(5) 0.7410(4) 0.3663(2) 0.0594(13) Uani 1 1 d .
N19 N -0.0188(7) 0.8396(5) 0.3726(3) 0.104(2) Uani 1 1 d .
N20 N -0.1340(4) 0.3795(4) 0.2443(2) 0.0480(11) Uani 1 1 d .
N21 N -0.2255(4) 0.4066(3) 0.2148(2) 0.0384(9) Uani 1 1 d .
N22 N -0.3153(4) 0.4321(4) 0.1838(2) 0.0555(12) Uani 1 1 d .
O1 O 0.4778(3) 0.6590(3) 0.19769(15) 0.0355(7) Uani 1 1 d .
O2 O 0.5356(3) 0.5284(2) 0.32190(15) 0.0345(7) Uani 1 1 d .
O3 O 0.6484(3) 0.2983(3) 0.33419(16) 0.0403(8) Uani 1 1 d .
O4 O 0.4175(3) 0.5886(3) 0.09711(16) 0.0486(9) Uani 1 1 d .
O5 O 0.0355(3) 0.4920(2) 0.17679(14) 0.0290(6) Uani 1 1 d .
O6 O 0.1315(3) 0.3051(2) 0.28302(14) 0.0295(6) Uani 1 1 d .
O7 O 0.1407(3) 0.3576(3) 0.40373(15) 0.0380(7) Uani 1 1 d .
O8 O -0.0177(3) 0.7041(2) 0.19835(16) 0.0384(7) Uani 1 1 d .
O9 O -0.0764(3) 0.5233(3) 0.30753(17) 0.0437(8) Uani 1 1 d .
H9 H -0.0956 0.4856 0.2854 0.065 Uiso 1 1 d R

loop_
_atom_site_aniso_label
_atom_site_aniso_U_11
_atom_site_aniso_U_22
_atom_site_aniso_U_33
_atom_site_aniso_U_23
_atom_site_aniso_U_13
_atom_site_aniso_U_12
La1 0.02294(14) 0.03137(14) 0.03505(14) -0.01047(11) 0.00139(11) -0.01393(11)
La2 0.02429(13) 0.02548(13) 0.03147(14) -0.00900(10) 0.00104(11) -0.01363(11)
Cu1 0.0417(3) 0.0335(3) 0.0353(3) -0.0037(2) -0.0012(3) -0.0235(3)
Cu2 0.0318(3) 0.0289(3) 0.0375(3) -0.0121(2) -0.0015(3) -0.0156(2)
C1 0.032(3) 0.042(3) 0.035(2) -0.003(2) 0.004(2) -0.016(2)
C2 0.039(3) 0.050(3) 0.037(3) -0.002(2) 0.000(2) -0.020(2)
C3 0.067(4) 0.072(4) 0.040(3) -0.010(3) -0.002(3) -0.028(3)
C4 0.090(5) 0.060(4) 0.044(3) 0.016(3) -0.014(3) -0.027(4)
C5 0.076(4) 0.049(3) 0.047(3) 0.006(3) -0.002(3) -0.026(3)
C6 0.045(3) 0.042(3) 0.034(3) 0.000(2) 0.002(2) -0.019(2)
C7 0.055(4) 0.044(3) 0.053(3) -0.002(3) 0.011(3) -0.029(3)
C8 0.055(4) 0.047(3) 0.067(4) -0.006(3) -0.002(3) -0.034(3)
C9 0.043(3) 0.033(3) 0.056(3) -0.012(2) -0.005(3) -0.020(2)
C10 0.056(4) 0.041(3) 0.092(5) -0.007(3) -0.008(4) -0.016(3)
C11 0.069(4) 0.069(4) 0.079(4) -0.009(3) -0.015(4) -0.045(4)
C12 0.044(3) 0.041(3) 0.064(3) -0.020(3) 0.004(3) -0.022(2)
C13 0.044(3) 0.050(3) 0.037(3) -0.016(2) 0.005(2) -0.032(3)
C14 0.038(3) 0.039(3) 0.029(2) -0.006(2) 0.001(2) -0.023(2)
C15 0.046(3) 0.057(3) 0.036(3) -0.007(2) -0.005(2) -0.033(3)
C16 0.057(4) 0.062(4) 0.040(3) 0.001(3) -0.018(3) -0.024(3)
C17 0.044(3) 0.038(3) 0.056(3) 0.003(2) -0.017(3) -0.012(2)
C18 0.032(3) 0.036(2) 0.041(3) -0.006(2) -0.004(2) -0.017(2)
C19 0.026(2) 0.033(2) 0.031(2) 0.0007(19) -0.0015(19) -0.019(2)
C20 0.142(7) 0.116(6) 0.053(4) -0.010(4) -0.020(4) -0.088(6)
C21 0.072(4) 0.045(3) 0.081(4) -0.024(3) -0.013(4) -0.005(3)
C22 0.030(2) 0.037(2) 0.028(2) -0.0026(19) 0.001(2) -0.019(2)
C23 0.032(3) 0.033(2) 0.035(2) -0.001(2) -0.001(2) -0.016(2)
C24 0.046(3) 0.035(3) 0.047(3) -0.003(2) -0.001(3) -0.011(2)
C25 0.041(3) 0.043(3) 0.048(3) 0.010(2) -0.016(3) -0.005(2)
C26 0.045(3) 0.060(3) 0.045(3) 0.009(3) -0.020(3) -0.027(3)
C27 0.039(3) 0.047(3) 0.033(2) -0.002(2) -0.005(2) -0.026(2)
C28 0.051(3) 0.060(3) 0.039(3) -0.005(2) -0.014(3) -0.035(3)
C29 0.079(4) 0.067(4) 0.051(3) -0.033(3) 0.014(3) -0.044(3)
C30 0.059(4) 0.050(3) 0.059(3) -0.032(3) 0.007(3) -0.030(3)
C31 0.108(6) 0.085(5) 0.086(5) -0.058(4) 0.007(4) -0.053(4)
C32 0.068(4) 0.078(4) 0.105(5) -0.038(4) 0.016(4) -0.052(4)
C33 0.062(4) 0.047(3) 0.072(4) -0.035(3) 0.009(3) -0.019(3)
C34 0.046(3) 0.028(2) 0.068(4) -0.011(3) -0.001(3) -0.017(2)
C35 0.036(3) 0.024(2) 0.054(3) -0.006(2) 0.001(2) -0.012(2)
C36 0.057(4) 0.035(3) 0.076(4) 0.002(3) -0.005(3) -0.027(3)
C37 0.086(5) 0.058(4) 0.052(3) 0.006(3) 0.001(3) -0.043(4)
C38 0.063(4) 0.053(3) 0.041(3) -0.005(2) 0.007(3) -0.032(3)
C39 0.037(3) 0.033(2) 0.037(2) -0.006(2) 0.002(2) -0.019(2)
C40 0.023(2) 0.026(2) 0.039(2) -0.0054(19) 0.003(2) -0.0094(18)
C41 0.076(4) 0.025(3) 0.079(4) -0.010(3) -0.019(3) -0.019(3)
C42 0.078(4) 0.061(3) 0.030(3) -0.014(2) 0.002(3) -0.039(3)
C43 0.057(4) 0.121(6) 0.094(5) -0.067(5) 0.036(4) -0.046(4)
N1 0.050(3) 0.040(2) 0.050(2) -0.010(2) 0.005(2) -0.030(2)
N2 0.043(2) 0.034(2) 0.045(2) -0.0096(18) 0.004(2) -0.0229(19)
N3 0.048(3) 0.047(2) 0.037(2) -0.0176(19) 0.003(2) -0.029(2)
N4 0.038(2) 0.033(2) 0.054(3) -0.023(2) 0.001(2) -0.0139(18)
N5 0.032(2) 0.033(2) 0.068(3) -0.013(2) 0.001(2) -0.0198(18)
N6 0.026(2) 0.029(2) 0.063(3) -0.0087(19) 0.002(2) -0.0100(17)
N7 0.047(3) 0.042(3) 0.094(4) -0.034(3) 0.008(3) -0.019(2)
N8 0.026(2) 0.035(2) 0.057(3) 0.001(2) 0.000(2) -0.0137(18)
N9 0.040(3) 0.056(3) 0.044(2) -0.022(2) 0.006(2) -0.027(2)
N10 0.081(4) 0.066(3) 0.053(3) 0.000(3) -0.015(3) -0.029(3)
N11 0.0537(12) 0.0667(13) 0.0746(13) -0.0419(11) 0.0174(11) -0.0312(11)
N12 0.0537(12) 0.0667(13) 0.0746(13) -0.0419(11) 0.0174(11) -0.0312(11)
N13 0.0537(12) 0.0667(13) 0.0746(13) -0.0419(11) 0.0174(11) -0.0312(11)
N14 0.0537(12) 0.0667(13) 0.0746(13) -0.0419(11) 0.0174(11) -0.0312(11)
N15 0.0537(12) 0.0667(13) 0.0746(13) -0.0419(11) 0.0174(11) -0.0312(11)
N16 0.0537(12) 0.0667(13) 0.0746(13) -0.0419(11) 0.0174(11) -0.0312(11)
N17 0.063(3) 0.042(2) 0.054(3) -0.025(2) 0.011(2) -0.028(2)
N18 0.076(4) 0.063(3) 0.053(3) -0.029(3) 0.016(3) -0.037(3)
N19 0.146(7) 0.065(4) 0.096(5) -0.044(4) 0.022(4) -0.031(4)
N20 0.036(2) 0.059(3) 0.060(3) -0.019(2) 0.004(2) -0.029(2)
N21 0.033(2) 0.041(2) 0.049(2) -0.0175(19) 0.018(2) -0.021(2)
N22 0.031(2) 0.072(3) 0.066(3) -0.015(3) 0.005(2) -0.025(2)
O1 0.0395(19) 0.0401(18) 0.0314(16) -0.0044(14) 0.0036(15) -0.0234(15)
O2 0.0424(19) 0.0299(16) 0.0350(16) -0.0045(13) -0.0051(15) -0.0198(15)
O3 0.0370(19) 0.0315(17) 0.0492(19) -0.0089(15) -0.0079(16) -0.0109(15)
O4 0.060(2) 0.061(2) 0.0358(18) -0.0080(17) -0.0050(17) -0.037(2)
O5 0.0268(16) 0.0246(15) 0.0365(16) -0.0051(13) -0.0029(14) -0.0124(13)
O6 0.0314(17) 0.0290(15) 0.0312(16) -0.0060(13) 0.0009(14) -0.0163(14)
O7 0.048(2) 0.0407(18) 0.0328(16) -0.0095(14) 0.0003(16) -0.0257(16)
O8 0.0407(19) 0.0220(15) 0.0495(19) -0.0055(14) -0.0088(16) -0.0109(14)
O9 0.0338(19) 0.059(2) 0.051(2) -0.0279(17) 0.0137(17) -0.0254(17)

loop_
_atom_type_symbol
_atom_type_description
_atom_type_scat_dispersion_real
_atom_type_scat_dispersion_imag
_atom_type_scat_source
C C 0.0033 0.0016 'International Tables Vol C Tables 4.2.6.8 and 6.1.1.4'
H H 0.0000 0.0000 'International Tables Vol C Tables 4.2.6.8 and 6.1.1.4'
N N 0.0061 0.0033 'International Tables Vol C Tables 4.2.6.8 and 6.1.1.4'
O O 0.0106 0.0060 'International Tables Vol C Tables 4.2.6.8 and 6.1.1.4'
Cu Cu 0.3201 1.2651 'International Tables Vol C Tables 4.2.6.8 and 6.1.1.4'
La La -0.2871 2.4523 'International Tables Vol C Tables 4.2.6.8 and 6.1.1.4'

loop_
_geom_angle_atom_site_label_1
_geom_angle_atom_site_label_2
_geom_angle_atom_site_label_3
_geom_angle
_geom_angle_site_symmetry_1
_geom_angle_site_symmetry_3
N14 La1 O2 138.39(14) . .
N14 La1 O1 137.78(12) . .
O2 La1 O1 60.78(9) . .
N14 La1 N22 75.01(14) . 1_655
O2 La1 N22 83.16(12) . 1_655
O1 La1 N22 71.18(12) . 1_655
N14 La1 N11 71.75(14) . .
O2 La1 N11 139.48(12) . .
O1 La1 N11 120.10(13) . .
N22 La1 N11 137.19(14) 1_655 .
N14 La1 N8 99.44(13) . .
O2 La1 N8 78.95(11) . .
O1 La1 N8 122.74(10) . .
N22 La1 N8 145.19(14) 1_655 .
N11 La1 N8 67.67(14) . .
N14 La1 O4 89.46(14) . .
O2 La1 O4 120.47(9) . .
O1 La1 O4 59.69(9) . .
N22 La1 O4 78.28(13) 1_655 .
N11 La1 O4 75.21(13) . .
N8 La1 O4 136.48(12) . .
N14 La1 N5 136.35(13) . .
O2 La1 N5 81.77(11) . .
O1 La1 N5 68.44(10) . .
N22 La1 N5 139.30(13) 1_655 .
N11 La1 N5 64.68(12) . .
N8 La1 N5 66.89(12) . .
O4 La1 N5 77.35(12) . .
N14 La1 O3 80.68(13) . .
O2 La1 O3 58.97(9) . .
O1 La1 O3 111.75(9) . .
N22 La1 O3 72.84(13) 1_655 .
N11 La1 O3 125.88(12) . .
N8 La1 O3 72.36(11) . .
O4 La1 O3 151.00(10) . .
N5 La1 O3 127.67(11) . .
N14 La1 Cu1 153.82(11) . .
O2 La1 Cu1 30.42(6) . .
O1 La1 Cu1 30.88(7) . .
N22 La1 Cu1 79.31(10) 1_655 .
N11 La1 Cu1 133.18(10) . .
N8 La1 Cu1 98.67(9) . .
O4 La1 Cu1 90.32(7) . .
N5 La1 Cu1 68.77(8) . .
O3 La1 Cu1 86.99(6) . .
N14 La1 La2 104.14(10) . .
O2 La1 La2 100.69(7) . .
O1 La1 La2 107.04(7) . .
N22 La1 La2 174.41(11) 1_655 .
N11 La1 La2 38.80(9) . .
N8 La1 La2 40.27(9) . .
O4 La1 La2 96.22(8) . .
N5 La1 La2 38.60(7) . .
O3 La1 La2 112.60(7) . .
Cu1 La1 La2 101.915(13) . .
O6 La2 O5 63.15(9) . .
O6 La2 N17 134.54(11) . .
O5 La2 N17 132.55(12) . .
O6 La2 O9 71.76(9) . .
O5 La2 O9 69.04(9) . .
N17 La2 O9 77.14(12) . .
O6 La2 N5 144.08(11) . .
O5 La2 N5 110.18(11) . .
N17 La2 N5 77.64(13) . .
O9 La2 N5 141.82(11) . .
O6 La2 N11 79.32(11) . .
O5 La2 N11 70.19(12) . .
N17 La2 N11 142.93(13) . .
O9 La2 N11 137.39(12) . .
N5 La2 N11 65.95(13) . .
O6 La2 O7 61.33(9) . .
O5 La2 O7 118.32(9) . .
N17 La2 O7 77.42(11) . .
O9 La2 O7 70.09(10) . .
N5 La2 O7 130.40(11) . .
N11 La2 O7 121.32(13) . .
O6 La2 O8 120.22(9) . .
O5 La2 O8 60.44(9) . .
N17 La2 O8 78.00(12) . .
O9 La2 O8 71.34(10) . .
N5 La2 O8 75.72(11) . .
N11 La2 O8 98.66(13) . .
O7 La2 O8 137.82(10) . .
O6 La2 N8 90.95(10) . .
O5 La2 N8 133.44(11) . .
N17 La2 N8 93.54(14) . .
O9 La2 N8 141.65(11) . .
N5 La2 N8 67.97(12) . .
N11 La2 N8 67.21(14) . .
O7 La2 N8 71.59(11) . .
O8 La2 N8 143.68(10) . .
O6 La2 Cu2 31.53(6) . .
O5 La2 Cu2 31.87(6) . .
N17 La2 Cu2 146.90(10) . .
O9 La2 Cu2 69.76(7) . .
N5 La2 Cu2 130.40(9) . .
N11 La2 Cu2 69.21(9) . .
O7 La2 Cu2 90.88(6) . .
O8 La2 Cu2 91.40(6) . .
N8 La2 Cu2 112.19(8) . .
O6 La2 La1 105.29(7) . .
O5 La2 La1 107.30(6) . .
N17 La2 La1 106.82(10) . .
O9 La2 La1 175.99(7) . .
N5 La2 La1 40.36(8) . .
N11 La2 La1 38.63(10) . .
O7 La2 La1 111.12(7) . .
O8 La2 La1 108.55(7) . .
N8 La2 La1 39.88(9) . .
Cu2 La2 La1 106.284(14) . .
O2 Cu1 O1 83.07(12) . .
O2 Cu1 N1 163.35(16) . .
O1 Cu1 N1 93.87(15) . .
O2 Cu1 N2 93.20(14) . .
O1 Cu1 N2 170.95(14) . .
N1 Cu1 N2 92.01(16) . .
O2 Cu1 La1 41.38(9) . .
O1 Cu1 La1 42.48(8) . .
N1 Cu1 La1 135.93(12) . .
N2 Cu1 La1 132.06(10) . .
O6 Cu2 N4 90.22(14) . .
O6 Cu2 O5 83.82(11) . .
N4 Cu2 O5 172.59(15) . .
O6 Cu2 N3 174.38(13) . .
N4 Cu2 N3 95.31(16) . .
O5 Cu2 N3 90.59(14) . .
O6 Cu2 N20 87.60(13) . .
N4 Cu2 N20 96.35(15) . .
O5 Cu2 N20 87.82(12) . .
N3 Cu2 N20 92.75(16) . .
O6 Cu2 La2 41.88(7) . .
N4 Cu2 La2 131.19(12) . .
O5 Cu2 La2 42.30(8) . .
N3 Cu2 La2 132.50(11) . .
N20 Cu2 La2 91.21(10) . .
O1 C1 C6 124.4(4) . .
O1 C1 C2 118.0(4) . .
C6 C1 C2 117.6(4) . .
C3 C2 O4 124.4(5) . .
C3 C2 C1 121.4(5) . .
O4 C2 C1 114.1(4) . .
C2 C3 C4 119.6(5) . .
C2 C3 H3 120.2 . .
C4 C3 H3 120.2 . .
C5 C4 C3 120.2(5) . .
C5 C4 H4 119.9 . .
C3 C4 H4 119.9 . .
C4 C5 C6 121.1(5) . .
C4 C5 H5 119.4 . .
C6 C5 H5 119.4 . .
C5 C6 C1 120.0(5) . .
C5 C6 C7 116.6(4) . .
C1 C6 C7 123.0(4) . .
N1 C7 C6 126.1(4) . .
N1 C7 H7 116.9 . .
C6 C7 H7 116.9 . .
N1 C8 C9 114.2(4) . .
N1 C8 H8A 108.7 . .
C9 C8 H8A 108.7 . .
N1 C8 H8B 108.7 . .
C9 C8 H8B 108.7 . .
H8A C8 H8B 107.6 . .
C10 C9 C11 110.6(4) . .
C10 C9 C8 109.5(4) . .
C11 C9 C8 105.9(4) . .
C10 C9 C12 108.2(4) . .
C11 C9 C12 110.4(4) . .
C8 C9 C12 112.3(4) . .
C9 C10 H10A 109.5 . .
C9 C10 H10B 109.5 . .
H10A C10 H10B 109.5 . .
C9 C10 H10C 109.5 . .
H10A C10 H10C 109.5 . .
H10B C10 H10C 109.5 . .
C9 C11 H11A 109.5 . .
C9 C11 H11B 109.5 . .
H11A C11 H11B 109.5 . .
C9 C11 H11C 109.5 . .
H11A C11 H11C 109.5 . .
H11B C11 H11C 109.5 . .
N2 C12 C9 113.3(4) . .
N2 C12 H12A 108.9 . .
C9 C12 H12A 108.9 . .
N2 C12 H12B 108.9 . .
C9 C12 H12B 108.9 . .
H12A C12 H12B 107.7 . .
N2 C13 C14 124.9(4) . .
N2 C13 H13 117.6 . .
C14 C13 H13 117.6 . .
C19 C14 C15 119.5(4) . .
C19 C14 C13 123.1(4) . .
C15 C14 C13 117.3(4) . .
C16 C15 C14 120.3(5) . .
C16 C15 H15 119.9 . .
C14 C15 H15 119.9 . .
C15 C16 C17 120.8(5) . .
C15 C16 H16 119.6 . .
C17 C16 H16 119.6 . .
C18 C17 C16 119.4(5) . .
C18 C17 H17 120.3 . .
C16 C17 H17 120.3 . .
C17 C18 O3 124.4(4) . .
C17 C18 C19 121.2(4) . .
O3 C18 C19 114.4(4) . .
O2 C19 C14 123.7(4) . .
O2 C19 C18 117.5(4) . .
C14 C19 C18 118.8(4) . .
O4 C20 H20A 109.5 . .
O4 C20 H20B 109.5 . .
H20A C20 H20B 109.5 . .
O4 C20 H20C 109.5 . .
H20A C20 H20C 109.5 . .
H20B C20 H20C 109.5 . .
O3 C21 H21A 109.5 . .
O3 C21 H21B 109.5 . .
H21A C21 H21B 109.5 . .
O3 C21 H21C 109.5 . .
H21A C21 H21C 109.5 . .
H21B C21 H21C 109.5 . .
O5 C22 C27 123.8(4) . .
O5 C22 C23 118.6(4) . .
C27 C22 C23 117.6(4) . .
O8 C23 C24 124.4(4) . .
O8 C23 C22 114.2(4) . .
C24 C23 C22 121.4(4) . .
C25 C24 C23 119.5(5) . .
C25 C24 H24 120.2 . .
C23 C24 H24 120.2 . .
C26 C25 C24 121.2(5) . .
C26 C25 H25 119.4 . .
C24 C25 H25 119.4 . .
C25 C26 C27 120.0(5) . .
C25 C26 H26 120.0 . .
C27 C26 H26 120.0 . .
C22 C27 C26 120.1(4) . .
C22 C27 C28 122.1(4) . .
C26 C27 C28 117.6(4) . .
N3 C28 C27 127.6(4) . .
N3 C28 H28 116.2 . .
C27 C28 H28 116.2 . .
N3 C29 C30 114.9(4) . .
N3 C29 H29A 108.5 . .
C30 C29 H29A 108.5 . .
N3 C29 H29B 108.5 . .
C30 C29 H29B 108.5 . .
H29A C29 H29B 107.5 . .
C33 C30 C32 111.3(5) . .
C33 C30 C29 110.4(4) . .
C32 C30 C29 110.7(5) . .
C33 C30 C31 108.1(5) . .
C32 C30 C31 109.5(5) . .
C29 C30 C31 106.7(4) . .
C30 C31 H31A 109.5 . .
C30 C31 H31B 109.5 . .
H31A C31 H31B 109.5 . .
C30 C31 H31C 109.5 . .
H31A C31 H31C 109.5 . .
H31B C31 H31C 109.5 . .
C30 C32 H32A 109.5 . .
C30 C32 H32B 109.5 . .
H32A C32 H32B 109.5 . .
C30 C32 H32C 109.5 . .
H32A C32 H32C 109.5 . .
H32B C32 H32C 109.5 . .
N4 C33 C30 114.8(4) . .
N4 C33 H33A 108.6 . .
C30 C33 H33A 108.6 . .
N4 C33 H33B 108.6 . .
C30 C33 H33B 108.6 . .
H33A C33 H33B 107.6 . .
N4 C34 C35 126.5(4) . .
N4 C34 H34 116.7 . .
C35 C34 H34 116.7 . .
C40 C35 C36 119.6(4) . .
C40 C35 C34 122.4(4) . .
C36 C35 C34 117.8(4) . .
C37 C36 C35 121.1(5) . .
C37 C36 H36 119.4 . .
C35 C36 H36 119.4 . .
C36 C37 C38 120.0(5) . .
C36 C37 H37 120.0 . .
C38 C37 H37 120.0 . .
C39 C38 C37 119.6(5) . .
C39 C38 H38 120.2 . .
C37 C38 H38 120.2 . .
C38 C39 O7 123.1(4) . .
C38 C39 C40 122.2(4) . .
O7 C39 C40 114.7(4) . .
O6 C40 C39 119.2(4) . .
O6 C40 C35 123.2(4) . .
C39 C40 C35 117.5(4) . .
O8 C41 H41A 109.5 . .
O8 C41 H41B 109.5 . .
H41A C41 H41B 109.5 . .
O8 C41 H41C 109.5 . .
H41A C41 H41C 109.5 . .
H41B C41 H41C 109.5 . .
O7 C42 H42A 109.5 . .
O7 C42 H42B 109.5 . .
H42A C42 H42B 109.5 . .
O7 C42 H42C 109.5 . .
H42A C42 H42C 109.5 . .
H42B C42 H42C 109.5 . .
O9 C43 H43A 109.5 . .
O9 C43 H43B 109.5 . .
H43A C43 H43B 109.5 . .
O9 C43 H43C 109.5 . .
H43A C43 H43C 109.5 . .
H43B C43 H43C 109.5 . .
C7 N1 C8 119.6(4) . .
C7 N1 Cu1 124.6(3) . .
C8 N1 Cu1 115.5(3) . .
C13 N2 C12 120.4(4) . .
C13 N2 Cu1 124.8(3) . .
C12 N2 Cu1 114.4(3) . .
C28 N3 C29 117.5(4) . .
C28 N3 Cu2 120.9(3) . .
C29 N3 Cu2 121.5(3) . .
C34 N4 C33 117.5(4) . .
C34 N4 Cu2 121.8(3) . .
C33 N4 Cu2 120.4(3) . .
N6 N5 La2 128.4(3) . .
N6 N5 La1 115.0(3) . .
La2 N5 La1 101.04(12) . .
N7 N6 N5 177.6(5) . .
N9 N8 La1 127.2(3) . .
N9 N8 La2 130.2(3) . .
La1 N8 La2 99.85(14) . .
N8 N9 N10 178.9(5) . .
N12 N11 La1 131.5(4) . .
N12 N11 La2 119.5(4) . .
La1 N11 La2 102.57(14) . .
N13 N12 N11 178.0(6) . .
N15 N14 La1 164.1(4) . .
N14 N15 N16 178.8(6) . .
N18 N17 La2 146.1(4) . .
N17 N18 N19 177.9(7) . .
N21 N20 Cu2 125.3(3) . .
N22 N21 N20 178.1(5) . .
N21 N22 La1 130.0(4) . 1_455
C1 O1 Cu1 124.8(3) . .
C1 O1 La1 127.4(3) . .
Cu1 O1 La1 106.64(12) . .
C19 O2 Cu1 123.1(2) . .
C19 O2 La1 127.8(2) . .
Cu1 O2 La1 108.20(12) . .
C18 O3 C21 116.3(4) . .
C18 O3 La1 118.5(2) . .
C21 O3 La1 125.1(3) . .
C2 O4 C20 117.0(4) . .
C2 O4 La1 120.6(3) . .
C20 O4 La1 120.6(3) . .
C22 O5 Cu2 121.8(3) . .
C22 O5 La2 124.3(2) . .
Cu2 O5 La2 105.84(12) . .
C40 O6 Cu2 121.2(2) . .
C40 O6 La2 124.6(2) . .
Cu2 O6 La2 106.59(11) . .
C39 O7 C42 116.9(3) . .
C39 O7 La2 119.3(2) . .
C42 O7 La2 123.6(2) . .
C23 O8 C41 116.6(4) . .
C23 O8 La2 118.4(2) . .
C41 O8 La2 124.5(3) . .
C43 O9 La2 134.7(3) . .
C43 O9 H9 111.2 . .
La2 O9 H9 110.5 . .

loop_
_geom_bond_atom_site_label_1
_geom_bond_atom_site_label_2
_geom_bond_distance
_geom_bond_site_symmetry_2
La1 N14 2.483(4) .
La1 O2 2.503(3) .
La1 O1 2.535(3) .
La1 N22 2.580(4) 1_655
La1 N11 2.620(5) .
La1 N8 2.665(4) .
La1 O4 2.697(3) .
La1 N5 2.702(4) .
La1 O3 2.744(3) .
La1 Cu1 3.5967(8) .
La1 La2 4.0954(9) .
La2 O6 2.505(3) .
La2 O5 2.516(3) .
La2 N17 2.524(4) .
La2 O9 2.579(3) .
La2 N5 2.603(3) .
La2 N11 2.629(4) .
La2 O7 2.648(3) .
La2 O8 2.665(3) .
La2 N8 2.687(4) .
La2 Cu2 3.5964(7) .
Cu1 O2 1.917(3) .
Cu1 O1 1.927(3) .
Cu1 N1 1.933(4) .
Cu1 N2 1.940(4) .
Cu2 O6 1.962(3) .
Cu2 N4 1.970(4) .
Cu2 O5 1.974(3) .
Cu2 N3 1.983(4) .
Cu2 N20 2.457(4) .
C1 O1 1.318(5) .
C1 C6 1.407(6) .
C1 C2 1.419(6) .
C2 C3 1.374(7) .
C2 O4 1.389(5) .
C3 C4 1.394(7) .
C3 H3 0.9300 .
C4 C5 1.365(8) .
C4 H4 0.9300 .
C5 C6 1.393(7) .
C5 H5 0.9300 .
C6 C7 1.445(7) .
C7 N1 1.273(6) .
C7 H7 0.9300 .
C8 N1 1.482(6) .
C8 C9 1.533(7) .
C8 H8A 0.9700 .
C8 H8B 0.9700 .
C9 C10 1.521(7) .
C9 C11 1.522(7) .
C9 C12 1.538(6) .
C10 H10A 0.9600 .
C10 H10B 0.9600 .
C10 H10C 0.9600 .
C11 H11A 0.9600 .
C11 H11B 0.9600 .
C11 H11C 0.9600 .
C12 N2 1.475(5) .
C12 H12A 0.9700 .
C12 H12B 0.9700 .
C13 N2 1.282(6) .
C13 C14 1.445(6) .
C13 H13 0.9300 .
C14 C19 1.393(6) .
C14 C15 1.412(6) .
C15 C16 1.367(7) .
C15 H15 0.9300 .
C16 C17 1.384(7) .
C16 H16 0.9300 .
C17 C18 1.384(6) .
C17 H17 0.9300 .
C18 O3 1.386(5) .
C18 C19 1.400(6) .
C19 O2 1.336(5) .
C20 O4 1.435(6) .
C20 H20A 0.9600 .
C20 H20B 0.9600 .
C20 H20C 0.9600 .
C21 O3 1.442(6) .
C21 H21A 0.9600 .
C21 H21B 0.9600 .
C21 H21C 0.9600 .
C22 O5 1.320(5) .
C22 C27 1.400(6) .
C22 C23 1.411(6) .
C23 O8 1.377(5) .
C23 C24 1.379(6) .
C24 C25 1.373(7) .
C24 H24 0.9300 .
C25 C26 1.365(7) .
C25 H25 0.9300 .
C26 C27 1.407(7) .
C26 H26 0.9300 .
C27 C28 1.441(6) .
C28 N3 1.271(6) .
C28 H28 0.9300 .
C29 N3 1.462(5) .
C29 C30 1.525(7) .
C29 H29A 0.9700 .
C29 H29B 0.9700 .
C30 C33 1.507(8) .
C30 C32 1.518(8) .
C30 C31 1.537(6) .
C31 H31A 0.9600 .
C31 H31B 0.9600 .
C31 H31C 0.9600 .
C32 H32A 0.9600 .
C32 H32B 0.9600 .
C32 H32C 0.9600 .
C33 N4 1.458(6) .
C33 H33A 0.9700 .
C33 H33B 0.9700 .
C34 N4 1.278(6) .
C34 C35 1.441(7) .
C34 H34 0.9300 .
C35 C40 1.403(5) .
C35 C36 1.414(7) .
C36 C37 1.349(7) .
C36 H36 0.9300 .
C37 C38 1.399(7) .
C37 H37 0.9300 .
C38 C39 1.371(6) .
C38 H38 0.9300 .
C39 O7 1.389(5) .
C39 C40 1.400(6) .
C40 O6 1.328(5) .
C41 O8 1.440(5) .
C41 H41A 0.9600 .
C41 H41B 0.9600 .
C41 H41C 0.9600 .
C42 O7 1.431(5) .
C42 H42A 0.9600 .
C42 H42B 0.9600 .
C42 H42C 0.9600 .
C43 O9 1.397(6) .
C43 H43A 0.9600 .
C43 H43B 0.9600 .
C43 H43C 0.9600 .
N5 N6 1.196(5) .
N6 N7 1.155(5) .
N8 N9 1.112(5) .
N9 N10 1.192(6) .
N11 N12 1.191(5) .
N12 N13 1.159(5) .
N14 N15 1.148(5) .
N15 N16 1.153(5) .
N17 N18 1.149(5) .
N18 N19 1.163(6) .
N20 N21 1.172(5) .
N21 N22 1.171(6) .
N22 La1 2.580(4) 1_455
O9 H9 0.8227 .
